data_2238663
loop_
_publ_author_name
'Merola, Joseph S.'

_publ_section_title
;
 Bis(\h^2^-ethylene)(\h^5^-indenyl)iridium(I)
;
_journal_coeditor_code PK2496
_journal_issue 10
_journal_name_full 'Acta Crystallographica Section E'
_journal_page_first m547
_journal_paper_doi 10.1107/S1600536813025300
_journal_volume 69
_journal_year 2013
_chemical_formula_iupac '[Ir (C9 H7) (C2 H4)2]'
_chemical_formula_moiety 'C13 H15 Ir'
_chemical_formula_sum 'C13 H15 Ir'
_chemical_formula_weight 363.45
_chemical_name_common indenyliridiumbisethylene
_chemical_name_systematic
;
Bis(\h^2^-ethylene)(\h^5^-indenyl)iridium(I)
;
_space_group_crystal_system monoclinic
_space_group_IT_number 14
_space_group_name_Hall '-P 2ybc'
_space_group_name_H-M_alt 'P 1 21/c 1'
_symmetry_space_group_name_Hall '-P 2ybc'
_symmetry_space_group_name_H-M 'P 1 21/c 1'
_atom_sites_solution_hydrogens geom
_atom_sites_solution_primary direct
_atom_sites_solution_secondary difmap
_audit_creation_method
;
  Olex2 1.2
  (compiled 2013.04.25 svn.r2679, GUI svn.r4466)
;
_cell_angle_alpha 90.00
_cell_angle_beta 98.4034(15)
_cell_angle_gamma 90.00
_cell_formula_units_Z 8
_cell_length_a 7.73182(11)
_cell_length_b 10.77708(13)
_cell_length_c 25.6818(5)
_cell_measurement_reflns_used 34473
_cell_measurement_temperature 100.0(10)
_cell_measurement_theta_max 32.0370
_cell_measurement_theta_min 3.1390
_cell_volume 2117.00(6)
_computing_cell_refinement
;
CrysAlisPro (Agilent, 2013)
;
_computing_data_collection
;
CrysAlisPro (Agilent, 2013)
;
_computing_data_reduction
;
CrysAlisPro (Agilent, 2013)
;
_computing_molecular_graphics
;
OLEX2 (Dolomanov <i>et al.</i>, 2009)
;
_computing_publication_material
;
OLEX2 (Dolomanov <i>et al.</i>, 2009)
;
_computing_structure_refinement
;
SHELXL2013 (Sheldrick, 2008)
;
_computing_structure_solution
;
SHELXS-97 (Sheldrick, 2008)
;
_diffrn_ambient_temperature 100.0(10)
_diffrn_detector_area_resol_mean 8.3438
_diffrn_measured_fraction_theta_full 0.9983
_diffrn_measured_fraction_theta_max 0.9430
_diffrn_measurement_device_type 'Agilent Xcalibur, Sapphire2'
_diffrn_measurement_method '\w and \p scans'
_diffrn_radiation_monochromator graphite
_diffrn_radiation_type 'Mo K\a'
_diffrn_radiation_wavelength 0.7107
_diffrn_reflns_av_R_equivalents 0.0269
_diffrn_reflns_limit_h_max 11
_diffrn_reflns_limit_h_min -11
_diffrn_reflns_limit_k_max 15
_diffrn_reflns_limit_k_min -15
_diffrn_reflns_limit_l_max 37
_diffrn_reflns_limit_l_min -38
_diffrn_reflns_number 55683
_diffrn_reflns_theta_full 25.00
_diffrn_reflns_theta_max 31.99
_diffrn_reflns_theta_min 2.90
_diffrn_standards_number 0
_exptl_absorpt_coefficient_mu 12.568
_exptl_absorpt_correction_T_max 0.142
_exptl_absorpt_correction_T_min 0.020
_exptl_absorpt_correction_type gaussian
_exptl_absorpt_process_details
;
(CrysAlisPro; Agilent, 2013)
;
_exptl_crystal_colour 'clear orange'
_exptl_crystal_density_diffrn 2.286
_exptl_crystal_density_method 'not measured'
_exptl_crystal_description prism
_exptl_crystal_F_000 1360
_exptl_crystal_size_max 0.4456
_exptl_crystal_size_mid 0.3308
_exptl_crystal_size_min 0.2242
_refine_diff_density_max 1.694
_refine_diff_density_min -2.044
_refine_ls_extinction_method none
_refine_ls_goodness_of_fit_ref 1.460
_refine_ls_hydrogen_treatment constr
_refine_ls_matrix_type full
_refine_ls_number_parameters 253
_refine_ls_number_reflns 6917
_refine_ls_number_restraints 0
_refine_ls_restrained_S_all 1.460
_refine_ls_R_factor_all 0.0254
_refine_ls_R_factor_gt 0.0243
_refine_ls_shift/su_max 0.001
_refine_ls_shift/su_mean 0.000
_refine_ls_structure_factor_coef Fsqd
_refine_ls_weighting_details 'calc w=1/[\s^2^(Fo^2^)+(0.0000P)^2^+12.8207P] where P=(Fo^2^+2Fc^2^)/3'
_refine_ls_weighting_scheme calc
_refine_ls_wR_factor_gt 0.0544
_refine_ls_wR_factor_ref 0.0548
_reflns_number_gt 6733
_reflns_number_total 6917
_reflns_threshold_expression >2\s(I)
_cod_data_source_file pk2496.cif
_cod_data_source_block I
_cod_original_cell_volume 2117.00(5)
_cod_database_code 2238663

loop_
_space_group_symop_id
_space_group_symop_operation_xyz
1 'x, y, z'
2 '-x, y+1/2, -z+1/2'
3 '-x, -y, -z'
4 'x, -y-1/2, z-1/2'

loop_
_atom_site_type_symbol
_atom_site_label
_atom_site_fract_x
_atom_site_fract_y
_atom_site_fract_z
_atom_site_U_iso_or_equiv
_atom_site_adp_type
_atom_site_calc_flag
_atom_site_refinement_flags
_atom_site_occupancy
_atom_site_symmetry_multiplicity
Ir Ir1A 0.306000(16) 0.166573(12) 0.397616(5) 0.00973(3) Uani d . 1 1
Ir Ir1B 0.187010(16) 0.186101(12) 0.088370(5) 0.01014(3) Uani d . 1 1
C C1A 0.1325(5) 0.2945(3) 0.43319(14) 0.0147(6) Uani d . 1 1
H H1A 0.1386 0.3069 0.4693 0.018 Uiso calc R 1 1
C C1B 0.3647(5) 0.0581(4) 0.05469(15) 0.0177(7) Uani d . 1 1
H H1B 0.3600 0.0443 0.0187 0.021 Uiso calc R 1 1
C C2A 0.2281(5) 0.3620(3) 0.39842(15) 0.0155(7) Uani d . 1 1
H H2A 0.3161 0.4197 0.4085 0.019 Uiso calc R 1 1
C C2B 0.4684(5) 0.1505(4) 0.08498(15) 0.0165(7) Uani d . 1 1
H H2B 0.5327 0.2128 0.0716 0.020 Uiso calc R 1 1
C C3A 0.1632(5) 0.3244(3) 0.34461(15) 0.0146(6) Uani d . 1 1
C C3B 0.4555(4) 0.1297(3) 0.13992(14) 0.0142(6) Uani d . 1 1
C C4A 0.2031(5) 0.3653(4) 0.29522(16) 0.0204(7) Uani d . 1 1
H H4A 0.2846 0.4280 0.2931 0.024 Uiso calc R 1 1
C C4B 0.5348(5) 0.1890(4) 0.18694(16) 0.0183(7) Uani d . 1 1
H H4B 0.6135 0.2539 0.1856 0.022 Uiso calc R 1 1
C C5A 0.1184(5) 0.3100(4) 0.25073(17) 0.0247(9) Uani d . 1 1
H H5A 0.1417 0.3368 0.2180 0.030 Uiso calc R 1 1
C C5B 0.4929(5) 0.1488(4) 0.23413(16) 0.0215(8) Uani d . 1 1
H H5B 0.5450 0.1866 0.2651 0.026 Uiso calc R 1 1
C C6A -0.0051(6) 0.2120(4) 0.25316(17) 0.0241(8) Uani d . 1 1
H H6A -0.0605 0.1767 0.2221 0.029 Uiso calc R 1 1
C C6B 0.3727(6) 0.0515(4) 0.23698(16) 0.0235(8) Uani d . 1 1
H H6B 0.3490 0.0260 0.2698 0.028 Uiso calc R 1 1
C C7A -0.0433(5) 0.1694(4) 0.30037(16) 0.0191(7) Uani d . 1 1
H H7A -0.1209 0.1038 0.3017 0.023 Uiso calc R 1 1
C C7B 0.2895(5) -0.0069(4) 0.19267(17) 0.0200(7) Uani d . 1 1
H H7B 0.2078 -0.0693 0.1952 0.024 Uiso calc R 1 1
C C8A 0.0379(4) 0.2272(3) 0.34746(14) 0.0134(6) Uani d . 1 1
C C8B 0.3318(4) 0.0306(3) 0.14296(14) 0.0136(6) Uani d . 1 1
C C9A 0.0265(4) 0.2051(3) 0.40240(14) 0.0138(6) Uani d . 1 1
H H9A -0.0389 0.1430 0.4155 0.017 Uiso calc R 1 1
C C9B 0.2694(5) -0.0093(3) 0.08948(15) 0.0157(7) Uani d . 1 1
H H9B 0.1828 -0.0681 0.0795 0.019 Uiso calc R 1 1
C C10A 0.5669(5) 0.1874(4) 0.43434(16) 0.0179(7) Uani d . 1 1
H H10A 0.5961 0.2653 0.4525 0.022 Uiso calc R 1 1
H H10B 0.6203 0.1156 0.4531 0.022 Uiso calc R 1 1
C C10B -0.0726(5) 0.1574(4) 0.05168(16) 0.0180(7) Uani d . 1 1
H H10C -0.1270 0.2252 0.0304 0.022 Uiso calc R 1 1
H H10D -0.0994 0.0762 0.0362 0.022 Uiso calc R 1 1
C C11A 0.5626(4) 0.1880(3) 0.37850(15) 0.0158(7) Uani d . 1 1
H H11A 0.6129 0.1165 0.3632 0.019 Uiso calc R 1 1
H H11B 0.5886 0.2663 0.3627 0.019 Uiso calc R 1 1
C C11B -0.0704(4) 0.1672(3) 0.10706(15) 0.0156(6) Uani d . 1 1
H H11C -0.0953 0.0920 0.1254 0.019 Uiso calc R 1 1
H H11D -0.1230 0.2411 0.1196 0.019 Uiso calc R 1 1
C C12A 0.3065(5) -0.0121(3) 0.43176(15) 0.0164(7) Uani d . 1 1
H H12A 0.4091 -0.0343 0.4565 0.020 Uiso calc R 1 1
H H12B 0.1975 -0.0398 0.4424 0.020 Uiso calc R 1 1
C C12B 0.1810(5) 0.3641(4) 0.05277(16) 0.0187(7) Uani d . 1 1
H H12C 0.2885 0.3920 0.0411 0.022 Uiso calc R 1 1
H H12D 0.0767 0.3846 0.0285 0.022 Uiso calc R 1 1
C C13A 0.3210(5) -0.0231(3) 0.37742(16) 0.0163(7) Uani d . 1 1
H H13A 0.2208 -0.0575 0.3549 0.020 Uiso calc R 1 1
H H13B 0.4324 -0.0520 0.3689 0.020 Uiso calc R 1 1
C C13B 0.1702(5) 0.3777(3) 0.10754(15) 0.0155(6) Uani d . 1 1
H H13C 0.0592 0.4062 0.1166 0.019 Uiso calc R 1 1
H H13D 0.2710 0.4136 0.1292 0.019 Uiso calc R 1 1

loop_
_atom_site_aniso_label
_atom_site_aniso_U_11
_atom_site_aniso_U_22
_atom_site_aniso_U_33
_atom_site_aniso_U_12
_atom_site_aniso_U_13
_atom_site_aniso_U_23
Ir1A 0.00901(5) 0.00969(5) 0.01044(6) -0.00009(4) 0.00123(4) 0.00033(4)
Ir1B 0.00871(5) 0.01052(5) 0.01127(6) 0.00065(4) 0.00171(4) 0.00062(4)
C1A 0.0151(15) 0.0157(15) 0.0135(16) 0.0026(12) 0.0025(12) -0.0021(12)
C1B 0.0170(16) 0.0220(18) 0.0145(17) 0.0068(13) 0.0036(13) -0.0016(14)
C2A 0.0129(15) 0.0108(14) 0.0222(18) -0.0001(12) 0.0009(13) -0.0015(13)
C2B 0.0113(14) 0.0216(17) 0.0174(17) 0.0029(12) 0.0044(12) 0.0029(14)
C3A 0.0132(14) 0.0140(15) 0.0166(17) 0.0050(12) 0.0016(12) 0.0007(13)
C3B 0.0120(14) 0.0156(15) 0.0146(16) 0.0030(12) 0.0010(12) 0.0016(12)
C4A 0.0213(18) 0.0215(18) 0.0190(18) 0.0057(14) 0.0051(14) 0.0069(14)
C4B 0.0142(15) 0.0195(17) 0.0197(18) 0.0022(13) -0.0028(13) -0.0002(14)
C5A 0.0223(19) 0.036(2) 0.0161(18) 0.0099(17) 0.0053(15) 0.0069(16)
C5B 0.0211(18) 0.027(2) 0.0148(17) 0.0056(15) -0.0036(14) -0.0030(15)
C6A 0.0212(18) 0.036(2) 0.0138(17) 0.0082(16) -0.0027(14) -0.0037(16)
C6B 0.026(2) 0.031(2) 0.0134(17) 0.0086(16) 0.0046(15) 0.0065(15)
C7A 0.0136(15) 0.0221(18) 0.0201(18) 0.0024(13) -0.0029(13) -0.0050(14)
C7B 0.0170(16) 0.0198(17) 0.024(2) 0.0021(13) 0.0065(14) 0.0078(15)
C8A 0.0106(14) 0.0145(15) 0.0146(16) 0.0018(11) 0.0008(12) -0.0007(12)
C8B 0.0119(14) 0.0137(15) 0.0149(16) 0.0020(12) 0.0005(12) 0.0015(12)
C9A 0.0115(14) 0.0157(15) 0.0146(16) 0.0010(12) 0.0029(12) 0.0002(12)
C9B 0.0153(15) 0.0127(15) 0.0183(17) 0.0030(12) -0.0006(13) -0.0013(13)
C10A 0.0117(15) 0.0206(17) 0.0203(18) -0.0031(13) -0.0017(13) 0.0045(14)
C10B 0.0107(15) 0.0224(18) 0.0200(18) -0.0005(13) -0.0004(13) 0.0029(14)
C11A 0.0115(14) 0.0154(15) 0.0211(18) -0.0005(12) 0.0044(12) 0.0015(13)
C11B 0.0103(14) 0.0158(15) 0.0211(18) -0.0017(12) 0.0043(12) -0.0011(13)
C12A 0.0181(16) 0.0116(15) 0.0190(18) -0.0007(12) 0.0012(13) 0.0052(13)
C12B 0.0197(17) 0.0157(16) 0.0220(19) 0.0025(13) 0.0070(14) 0.0059(14)
C13A 0.0167(16) 0.0107(14) 0.0220(19) -0.0010(12) 0.0051(13) 0.0000(13)
C13B 0.0173(16) 0.0132(15) 0.0156(17) -0.0004(12) 0.0014(13) -0.0002(12)

loop_
_atom_type_symbol
_atom_type_description
_atom_type_scat_dispersion_real
_atom_type_scat_dispersion_imag
_atom_type_scat_source
C C 0.0033 0.0016 'International Tables Vol C Tables 4.2.6.8 and 6.1.1.4'
H H 0.0000 0.0000 'International Tables Vol C Tables 4.2.6.8 and 6.1.1.4'
Ir Ir -1.4442 7.9887 'International Tables Vol C Tables 4.2.6.8 and 6.1.1.4'

loop_
_exptl_crystal_face_index_h
_exptl_crystal_face_index_k
_exptl_crystal_face_index_l
_exptl_crystal_face_perp_dist
0 14 14 0.1117
0 0 36 0.1394
0 -14 -14 0.1111
11 0 -11 0.1882
-10 0 15 0.1838
0 0 -36 0.1429
0 -13 20 0.1445
-1 11 -25 0.1557

loop_
_geom_angle_atom_site_label_1
_geom_angle_atom_site_label_2
_geom_angle_atom_site_label_3
_geom_angle
C1A Ir1A C3A 61.69(13)
C1A Ir1A C8A 61.10(13)
C1A Ir1A C9A 37.56(13)
C2A Ir1A C1A 38.07(14)
C2A Ir1A C3A 37.20(13)
C2A Ir1A C8A 61.29(13)
C2A Ir1A C9A 63.17(13)
C3A Ir1A C8A 35.43(12)
C9A Ir1A C3A 61.18(13)
C9A Ir1A C8A 36.55(13)
C10A Ir1A C1A 110.30(15)
C10A Ir1A C2A 98.05(15)
C10A Ir1A C3A 121.30(14)
C10A Ir1A C8A 156.62(14)
C10A Ir1A C9A 146.06(15)
C10A Ir1A C11A 39.44(15)
C10A Ir1A C12A 88.13(15)
C10A Ir1A C13A 97.41(15)
C11A Ir1A C1A 132.10(14)
C11A Ir1A C2A 99.50(14)
C11A Ir1A C3A 99.40(13)
C11A Ir1A C8A 128.14(14)
C11A Ir1A C9A 160.23(14)
C12A Ir1A C1A 111.18(14)
C12A Ir1A C2A 148.74(15)
C12A Ir1A C3A 150.56(14)
C12A Ir1A C8A 115.17(14)
C12A Ir1A C9A 95.20(14)
C12A Ir1A C11A 104.42(14)
C12A Ir1A C13A 39.23(15)
C13A Ir1A C1A 139.61(14)
C13A Ir1A C2A 162.85(14)
C13A Ir1A C3A 126.52(14)
C13A Ir1A C8A 102.03(14)
C13A Ir1A C9A 106.42(14)
C13A Ir1A C11A 87.83(14)
C1B Ir1B C2B 37.74(14)
C1B Ir1B C3B 61.00(13)
C1B Ir1B C8B 61.37(13)
C2B Ir1B C3B 36.48(13)
C2B Ir1B C8B 61.19(13)
C8B Ir1B C3B 35.51(12)
C9B Ir1B C1B 38.00(14)
C9B Ir1B C2B 63.37(14)
C9B Ir1B C3B 61.27(13)
C9B Ir1B C8B 36.94(13)
C10B Ir1B C1B 109.80(15)
C10B Ir1B C2B 146.00(15)
C10B Ir1B C3B 155.32(14)
C10B Ir1B C8B 119.92(14)
C10B Ir1B C9B 96.90(15)
C10B Ir1B C11B 39.26(15)
C10B Ir1B C12B 88.89(15)
C10B Ir1B C13B 99.14(15)
C11B Ir1B C1B 133.24(15)
C11B Ir1B C2B 161.22(14)
C11B Ir1B C3B 128.47(14)
C11B Ir1B C8B 100.21(13)
C11B Ir1B C9B 100.64(14)
C11B Ir1B C13B 87.13(14)
C12B Ir1B C1B 111.80(15)
C12B Ir1B C2B 95.70(14)
C12B Ir1B C3B 115.72(14)
C12B Ir1B C8B 151.18(14)
C12B Ir1B C9B 149.22(15)
C12B Ir1B C11B 102.79(15)
C12B Ir1B C13B 39.24(15)
C13B Ir1B C1B 139.24(15)
C13B Ir1B C2B 105.64(14)
C13B Ir1B C3B 101.37(13)
C13B Ir1B C8B 126.20(13)
C13B Ir1B C9B 162.21(14)
Ir1A C1A H1A 123.7
C2A C1A Ir1A 70.2(2)
C2A C1A H1A 126.2
C9A C1A Ir1A 71.6(2)
C9A C1A H1A 126.2
C9A C1A C2A 107.7(3)
Ir1B C1B H1B 123.5
C2B C1B Ir1B 71.6(2)
C2B C1B H1B 125.9
C2B C1B C9B 108.1(3)
C9B C1B Ir1B 70.6(2)
C9B C1B H1B 125.9
Ir1A C2A H2A 117.0
C1A C2A Ir1A 71.7(2)
C1A C2A H2A 125.9
C1A C2A C3A 108.1(3)
C3A C2A Ir1A 77.4(2)
C3A C2A H2A 125.9
Ir1B C2B H2B 117.9
C1B C2B Ir1B 70.6(2)
C1B C2B H2B 126.0
C1B C2B C3B 108.0(3)
C3B C2B Ir1B 77.4(2)
C3B C2B H2B 126.0
C2A C3A Ir1A 65.45(19)
C4A C3A Ir1A 126.7(3)
C4A C3A C2A 132.2(4)
C4A C3A C8A 120.5(3)
C8A C3A Ir1A 72.9(2)
C8A C3A C2A 107.2(3)
C2B C3B Ir1B 66.12(19)
C4B C3B Ir1B 126.3(3)
C4B C3B C2B 132.5(4)
C4B C3B C8B 119.6(3)
C8B C3B Ir1B 71.75(19)
C8B C3B C2B 107.9(3)
C3A C4A H4A 120.9
C5A C4A C3A 118.1(4)
C5A C4A H4A 120.9
C3B C4B H4B 120.7
C5B C4B C3B 118.7(4)
C5B C4B H4B 120.7
C4A C5A H5A 119.1
C4A C5A C6A 121.8(4)
C6A C5A H5A 119.1
C4B C5B H5B 119.2
C4B C5B C6B 121.6(4)
C6B C5B H5B 119.2
C5A C6A H6A 119.4
C7A C6A C5A 121.2(4)
C7A C6A H6A 119.4
C5B C6B H6B 119.0
C7B C6B C5B 122.0(4)
C7B C6B H6B 119.0
C6A C7A H7A 120.6
C6A C7A C8A 118.7(4)
C8A C7A H7A 120.6
C6B C7B H7B 120.9
C6B C7B C8B 118.1(4)
C8B C7B H7B 120.9
C3A C8A Ir1A 71.65(19)
C3A C8A C9A 107.9(3)
C7A C8A Ir1A 125.8(3)
C7A C8A C3A 119.6(3)
C7A C8A C9A 132.5(3)
C9A C8A Ir1A 66.22(19)
C3B C8B Ir1B 72.7(2)
C3B C8B C9B 107.4(3)
C7B C8B Ir1B 125.7(3)
C7B C8B C3B 120.0(3)
C7B C8B C9B 132.5(3)
C9B C8B Ir1B 65.48(19)
Ir1A C9A H9A 118.0
C1A C9A Ir1A 70.85(19)
C1A C9A C8A 108.5(3)
C1A C9A H9A 125.7
C8A C9A Ir1A 77.2(2)
C8A C9A H9A 125.7
Ir1B C9B H9B 117.0
C1B C9B Ir1B 71.4(2)
C1B C9B C8B 108.0(3)
C1B C9B H9B 126.0
C8B C9B Ir1B 77.6(2)
C8B C9B H9B 126.0
Ir1A C10A H10A 116.5
Ir1A C10A H10B 116.5
H10A C10A H10B 113.5
C11A C10A Ir1A 70.8(2)
C11A C10A H10A 116.5
C11A C10A H10B 116.5
Ir1B C10B H10C 116.5
Ir1B C10B H10D 116.5
H10C C10B H10D 113.5
C11B C10B Ir1B 70.8(2)
C11B C10B H10C 116.5
C11B C10B H10D 116.5
Ir1A C11A H11A 116.7
Ir1A C11A H11B 116.7
C10A C11A Ir1A 69.7(2)
C10A C11A H11A 116.7
C10A C11A H11B 116.7
H11A C11A H11B 113.7
Ir1B C11B H11C 116.6
Ir1B C11B H11D 116.6
C10B C11B Ir1B 69.9(2)
C10B C11B H11C 116.6
C10B C11B H11D 116.6
H11C C11B H11D 113.6
Ir1A C12A H12A 116.6
Ir1A C12A H12B 116.6
H12A C12A H12B 113.6
C13A C12A Ir1A 70.4(2)
C13A C12A H12A 116.6
C13A C12A H12B 116.6
Ir1B C12B H12C 116.5
Ir1B C12B H12D 116.5
H12C C12B H12D 113.5
C13B C12B Ir1B 70.7(2)
C13B C12B H12C 116.5
C13B C12B H12D 116.5
Ir1A C13A H13A 116.6
Ir1A C13A H13B 116.6
C12A C13A Ir1A 70.4(2)
C12A C13A H13A 116.6
C12A C13A H13B 116.6
H13A C13A H13B 113.6
Ir1B C13B H13C 116.6
Ir1B C13B H13D 116.6
C12B C13B Ir1B 70.1(2)
C12B C13B H13C 116.6
C12B C13B H13D 116.6
H13C C13B H13D 113.6

loop_
_geom_bond_atom_site_label_1
_geom_bond_atom_site_label_2
_geom_bond_distance
Ir1A C1A 2.210(3)
Ir1A C2A 2.190(4)
Ir1A C3A 2.349(4)
Ir1A C8A 2.366(3)
Ir1A C9A 2.220(3)
Ir1A C10A 2.109(4)
Ir1A C11A 2.123(3)
Ir1A C12A 2.114(3)
Ir1A C13A 2.115(4)
Ir1B C1B 2.208(4)
Ir1B C2B 2.222(3)
Ir1B C3B 2.371(3)
Ir1B C8B 2.358(3)
Ir1B C9B 2.197(4)
Ir1B C10B 2.111(4)
Ir1B C11B 2.123(3)
Ir1B C12B 2.121(4)
Ir1B C13B 2.129(4)
C1A H1A 0.9300
C1A C2A 1.435(5)
C1A C9A 1.426(5)
C1B H1B 0.9300
C1B C2B 1.433(5)
C1B C9B 1.434(5)
C2A H2A 0.9300
C2A C3A 1.456(5)
C2B H2B 0.9300
C2B C3B 1.445(5)
C3A C4A 1.417(5)
C3A C8A 1.435(5)
C3B C4B 1.422(5)
C3B C8B 1.442(5)
C4A H4A 0.9300
C4A C5A 1.367(6)
C4B H4B 0.9300
C4B C5B 1.368(6)
C5A H5A 0.9300
C5A C6A 1.430(7)
C5B H5B 0.9300
C5B C6B 1.409(6)
C6A H6A 0.9300
C6A C7A 1.367(6)
C6B H6B 0.9300
C6B C7B 1.374(6)
C7A H7A 0.9300
C7A C8A 1.421(5)
C7B H7B 0.9300
C7B C8B 1.421(5)
C8A C9A 1.445(5)
C8B C9B 1.451(5)
C9A H9A 0.9300
C9B H9B 0.9300
C10A H10A 0.9700
C10A H10B 0.9700
C10A C11A 1.428(5)
C10B H10C 0.9700
C10B H10D 0.9700
C10B C11B 1.422(5)
C11A H11A 0.9700
C11A H11B 0.9700
C11B H11C 0.9700
C11B H11D 0.9700
C12A H12A 0.9700
C12A H12B 0.9700
C12A C13A 1.419(5)
C12B H12C 0.9700
C12B H12D 0.9700
C12B C13B 1.427(5)
C13A H13A 0.9700
C13A H13B 0.9700
C13B H13C 0.9700
C13B H13D 0.9700
